data_2219086
loop_
_publ_author_name
'Drouin, Ludovic'
'Cowley, Andrew R.'
'Fairbanks, Antony J.'
'Thompson, Amber L.'

_publ_section_title
;
 4-Methoxyphenyl
 2,3,4,6-tetra-<i>O</i>-acetyl-1-thio-\a-<small>D</small>-mannopyranoside
;
_journal_coeditor_code LH2646
_journal_issue 8
_journal_name_full 'Acta Crystallographica Section E'
_journal_page_first o1401
_journal_paper_doi 10.1107/S1600536808019338
_journal_volume 64
_journal_year 2008
_chemical_formula_iupac 'C21 H26 O10 S1'
_chemical_formula_moiety 'C21 H26 O10 S1'
_chemical_formula_sum 'C21 H26 O10 S'
_chemical_formula_weight 470.50
_chemical_name_systematic
;
4-Methoxyphenyl 2,3,4,6-tetra-<i>O</i>-acetyl-1-thio-\a-D-mannopyranoside
;
_space_group_IT_number 19
_symmetry_cell_setting orthorhombic
_symmetry_space_group_name_Hall 'P 2ac 2ab'
_symmetry_space_group_name_H-M 'P 21 21 21'
_atom_sites_solution_hydrogens geom
_atom_sites_solution_primary direct
_audit_creation_method CRYSTALS_ver_12.86
_cell_angle_alpha 90
_cell_angle_beta 90
_cell_angle_gamma 90
_cell_formula_units_Z 4
_cell_length_a 8.6218(2)
_cell_length_b 15.2945(3)
_cell_length_c 17.5449(3)
_cell_measurement_reflns_used 18167
_cell_measurement_temperature 150
_cell_measurement_theta_max 28
_cell_measurement_theta_min 5
_cell_volume 2313.58(8)
_computing_cell_refinement 'DENZO/SCALEPACK (Otwinowski & Minor, 1997)'
_computing_data_collection 'COLLECT (Nonius, 2001).'
_computing_data_reduction
;DENZO/SCALEPACK (Otwinowski & Minor, 1997) and
Hooft <i>et al.</i> (2008
;
_computing_molecular_graphics 'SHELXTL (Sheldrick, 2008)'
_computing_publication_material 'CRYSTALS (Betteridge <i>et al.</i>,  2003)'
_computing_structure_refinement 'CRYSTALS (Betteridge <i>et al.</i>,  2003)'
_computing_structure_solution 'SIR92 (Altomare <i>et al.</i>,  1994)'
_diffrn_ambient_temperature 150
_diffrn_measured_fraction_theta_full 0.988
_diffrn_measured_fraction_theta_max 0.988
_diffrn_measurement_device 'Bruker--Nonius KappaCCD'
_diffrn_measurement_device_type Area
_diffrn_measurement_method \w
_diffrn_radiation_monochromator graphite
_diffrn_radiation_type 'Mo K\a'
_diffrn_radiation_wavelength 0.71073
_diffrn_reflns_av_R_equivalents 0.033
_diffrn_reflns_limit_h_max 11
_diffrn_reflns_limit_h_min -11
_diffrn_reflns_limit_k_max 19
_diffrn_reflns_limit_k_min -19
_diffrn_reflns_limit_l_max 22
_diffrn_reflns_limit_l_min -22
_diffrn_reflns_number 18167
_diffrn_reflns_theta_full 27.482
_diffrn_reflns_theta_max 27.482
_diffrn_reflns_theta_min 5.195
_diffrn_standards_number 0
_exptl_absorpt_coefficient_mu 0.193
_exptl_absorpt_correction_T_max 0.96
_exptl_absorpt_correction_T_min 0.94
_exptl_absorpt_correction_type multi-scan
_exptl_absorpt_process_details 'DENZO/SCALEPACK (Otwinowski & Minor, 1997)'
_exptl_crystal_colour colourless
_exptl_crystal_density_diffrn 1.351
_exptl_crystal_density_method 'not measured'
_exptl_crystal_description fragment
_exptl_crystal_F_000 992
_exptl_crystal_size_max 0.44
_exptl_crystal_size_mid 0.32
_exptl_crystal_size_min 0.20
_refine_diff_density_max 0.27
_refine_diff_density_min -0.26
_refine_ls_abs_structure_details 'Flack (1983), 2269 Friedel pairs'
_refine_ls_abs_structure_Flack -0.06(6)
_refine_ls_extinction_method None
_refine_ls_goodness_of_fit_ref 1.0656
_refine_ls_hydrogen_treatment constr
_refine_ls_matrix_type full
_refine_ls_number_parameters 290
_refine_ls_number_reflns 4305
_refine_ls_number_restraints 0
_refine_ls_R_factor_all 0.0443
_refine_ls_R_factor_gt 0.0356
_refine_ls_shift/su_max 0.000996
_refine_ls_structure_factor_coef F
_refine_ls_weighting_details
;
 Method, part 1, Chebychev polynomial, (Watkin, 1994, Prince, 1982)
 [weight] = 1.0/[A~0~*T~0~(x)+A~1~*T~1~(x) ... +A~n-1~]*T~n-1~(x)]
 where A~i~ are the Chebychev coefficients listed below and x= Fcalc/Fmax
 Method = Robust Weighting (Prince, 1982)
 W = [weight] * [1-(deltaF/6*sigmaF)^2^]^2^
 A~i~ are:
 0.350 0.808E-01 0.749E-01
;
_refine_ls_weighting_scheme calc
_refine_ls_wR_factor_all 0.0466
_refine_ls_wR_factor_gt 0.0362
_refine_ls_wR_factor_ref 0.0345
_reflns_number_gt 4562
_reflns_number_total 5253
_reflns_threshold_expression I>2.0\s(I)
_cod_data_source_file lh2646.cif
_cod_data_source_block I
_cod_depositor_comments
;
The following automatic conversions were performed:
'_symmetry_cell_setting' value 'Orthorhombic' changed to 'orthorhombic'
according to '/home/saulius/struct/CIF-dictionaries/cif_core.dic'
dictionary named 'cif_core.dic' version 2.4.1 from 2010-06-29.

Automatic conversion script
Id: cif_fix_enum 1527 2010-12-29 10:47:43Z saulius 

The following automatic conversions were performed:

'_chemical_melting_point' value 'not measured' was changed to '?' -
the value is undefined or not given.

Automatic conversion script
Id: cif_fix_values 1646 2011-03-28 12:23:43Z adriana 

The following automatic conversions were performed:

'_chemical_melting_point' value 'not measured' was changed to '?' -
the value is undefined or not given.

'_symmetry_cell_setting' value
'Orthorhombic' changed to 'orthorhombic' according to
/home/saulius/struct/CIF-dictionaries/cif_core.dic dictionary named
'cif_core.dic' version 2.4.1 from 2010-06-29.

Automatic conversion script
Id: cif_fix_values 1715 2011-07-08 13:25:40Z adriana 
;
_cod_original_formula_sum 'C21 H26 O10 S1'
_cod_database_code 2219086
_cod_database_fobs_code 2219086

loop_
_symmetry_equiv_pos_as_xyz
x,y,z
x+1/2,-y+1/2,-z
-x,y+1/2,-z+1/2
-x+1/2,-y,z+1/2

loop_
_atom_site_type_symbol
_atom_site_label
_atom_site_fract_x
_atom_site_fract_y
_atom_site_fract_z
_atom_site_U_iso_or_equiv
_atom_site_adp_type
_atom_site_occupancy
C C1 0.42086(19) 0.44662(10) 0.48435(10) 0.0278 Uani 1.0000
C C2 0.4623(2) 0.51157(10) 0.54678(9) 0.0290 Uani 1.0000
C C3 0.3411(2) 0.51009(11) 0.60972(9) 0.0293 Uani 1.0000
C C4 0.1802(2) 0.52268(11) 0.57752(9) 0.0272 Uani 1.0000
C C5 0.15111(19) 0.45186(11) 0.51798(10) 0.0276 Uani 1.0000
C C6 -0.0057(2) 0.45811(11) 0.48018(11) 0.0333 Uani 1.0000
O O1 0.26620(14) 0.45701(8) 0.45874(7) 0.0279 Uani 1.0000
S S1 0.46552(6) 0.33607(3) 0.51937(3) 0.0339 Uani 1.0000
C C7 0.4854(2) 0.27972(11) 0.43134(10) 0.0306 Uani 1.0000
C C8 0.3607(2) 0.23433(13) 0.40015(12) 0.0390 Uani 1.0000
C C9 0.3778(2) 0.19047(13) 0.33162(13) 0.0415 Uani 1.0000
C C10 0.5189(2) 0.19112(11) 0.29336(10) 0.0336 Uani 1.0000
C C11 0.6441(2) 0.23463(12) 0.32488(10) 0.0329 Uani 1.0000
C C12 0.6267(2) 0.27925(12) 0.39370(11) 0.0317 Uani 1.0000
O O2 0.52304(19) 0.14679(9) 0.22609(8) 0.0434 Uani 1.0000
C C13 0.6652(3) 0.14715(16) 0.18392(12) 0.0527 Uani 1.0000
O O3 0.46128(15) 0.59743(7) 0.51222(7) 0.0317 Uani 1.0000
C C14 0.5794(2) 0.65171(13) 0.52960(12) 0.0401 Uani 1.0000
O O4 0.6831(2) 0.63201(11) 0.57186(12) 0.0741 Uani 1.0000
C C15 0.5639(3) 0.73699(13) 0.48905(13) 0.0471 Uani 1.0000
O O5 0.36891(17) 0.58054(9) 0.66273(7) 0.0383 Uani 1.0000
C C16 0.4478(3) 0.56208(15) 0.72635(11) 0.0448 Uani 1.0000
O O6 0.5010(3) 0.49096(12) 0.73892(11) 0.0767 Uani 1.0000
C C17 0.4616(4) 0.6411(2) 0.77608(14) 0.0696 Uani 1.0000
O O7 0.06770(15) 0.50827(8) 0.63709(7) 0.0334 Uani 1.0000
C C18 0.0046(2) 0.58014(12) 0.67193(10) 0.0374 Uani 1.0000
O O8 0.04098(19) 0.65349(8) 0.65627(8) 0.0466 Uani 1.0000
C C19 -0.1121(3) 0.55302(15) 0.72963(15) 0.0595 Uani 1.0000
O O9 -0.01388(15) 0.54017(8) 0.43982(7) 0.0341 Uani 1.0000
C C20 -0.1484(2) 0.55419(14) 0.40247(11) 0.0378 Uani 1.0000
O O10 -0.25415(18) 0.50261(13) 0.40449(10) 0.0578 Uani 1.0000
C C21 -0.1459(3) 0.63787(15) 0.35898(12) 0.0476 Uani 1.0000
H H11 0.4895 0.4569 0.4405 0.0329 Uiso 1.0000
H H21 0.5668 0.4991 0.5672 0.0352 Uiso 1.0000
H H31 0.3454 0.4533 0.6367 0.0357 Uiso 1.0000
H H41 0.1694 0.5812 0.5567 0.0321 Uiso 1.0000
H H51 0.1563 0.3935 0.5428 0.0332 Uiso 1.0000
H H61 -0.0883 0.4553 0.5182 0.0412 Uiso 1.0000
H H62 -0.0189 0.4084 0.4439 0.0426 Uiso 1.0000
H H81 0.2625 0.2331 0.4264 0.0476 Uiso 1.0000
H H91 0.2901 0.1590 0.3105 0.0504 Uiso 1.0000
H H111 0.7447 0.2344 0.2983 0.0390 Uiso 1.0000
H H121 0.7146 0.3117 0.4155 0.0391 Uiso 1.0000
H H131 0.6468 0.1130 0.1371 0.0801 Uiso 1.0000
H H132 0.7494 0.1231 0.2157 0.0787 Uiso 1.0000
H H133 0.6895 0.2084 0.1693 0.0802 Uiso 1.0000
H H152 0.6314 0.7806 0.5124 0.0710 Uiso 1.0000
H H151 0.4574 0.7570 0.4924 0.0705 Uiso 1.0000
H H153 0.5884 0.7284 0.4351 0.0710 Uiso 1.0000
H H172 0.5416 0.6301 0.8131 0.1035 Uiso 1.0000
H H171 0.3633 0.6515 0.7991 0.1058 Uiso 1.0000
H H173 0.4931 0.6909 0.7446 0.1044 Uiso 1.0000
H H192 -0.1471 0.6041 0.7564 0.0883 Uiso 1.0000
H H191 -0.0655 0.5113 0.7647 0.0876 Uiso 1.0000
H H193 -0.2004 0.5241 0.7047 0.0882 Uiso 1.0000
H H212 -0.2487 0.6498 0.3385 0.0716 Uiso 1.0000
H H211 -0.1161 0.6835 0.3930 0.0723 Uiso 1.0000
H H213 -0.0724 0.6340 0.3170 0.0725 Uiso 1.0000

loop_
_atom_site_aniso_label
_atom_site_aniso_U_11
_atom_site_aniso_U_22
_atom_site_aniso_U_33
_atom_site_aniso_U_12
_atom_site_aniso_U_13
_atom_site_aniso_U_23
C1 0.0262(8) 0.0281(8) 0.0291(8) 0.0025(6) 0.0019(7) 0.0036(7)
C2 0.0285(8) 0.0272(8) 0.0312(8) 0.0019(7) -0.0038(8) 0.0055(6)
C3 0.0376(9) 0.0248(8) 0.0256(8) 0.0018(7) -0.0030(7) 0.0019(6)
C4 0.0311(9) 0.0255(8) 0.0250(8) 0.0008(7) 0.0039(7) 0.0025(6)
C5 0.0281(8) 0.0269(8) 0.0277(8) -0.0001(6) 0.0036(7) 0.0005(7)
C6 0.0315(9) 0.0336(8) 0.0349(8) -0.0036(7) -0.0019(8) 0.0011(8)
O1 0.0282(6) 0.0299(6) 0.0258(6) 0.0020(5) 0.0010(5) 0.0012(5)
S1 0.0391(2) 0.03005(19) 0.0327(2) 0.00833(19) 0.0037(2) 0.00485(18)
C7 0.0322(9) 0.0244(7) 0.0352(9) 0.0038(7) -0.0009(8) 0.0044(6)
C8 0.0267(9) 0.0412(10) 0.0492(11) 0.0006(8) 0.0011(8) 0.0039(9)
C9 0.0348(10) 0.0409(10) 0.0488(11) -0.0048(8) -0.0094(9) -0.0022(9)
C10 0.0397(10) 0.0271(8) 0.0342(9) 0.0012(8) -0.0072(8) 0.0003(7)
C11 0.0325(9) 0.0310(9) 0.0354(9) -0.0011(7) 0.0044(8) 0.0002(7)
C12 0.0310(9) 0.0275(8) 0.0367(9) -0.0022(7) -0.0006(8) 0.0023(7)
O2 0.0544(9) 0.0377(7) 0.0380(7) 0.0002(7) -0.0072(7) -0.0076(6)
C13 0.0666(15) 0.0549(13) 0.0365(11) 0.0092(12) -0.0010(11) -0.0083(10)
O3 0.0334(6) 0.0279(6) 0.0338(6) -0.0016(5) -0.0016(6) 0.0066(5)
C14 0.0412(10) 0.0334(9) 0.0457(11) -0.0063(8) -0.0018(9) -0.0007(8)
O4 0.0709(12) 0.0497(10) 0.1018(15) -0.0241(9) -0.0468(12) 0.0199(10)
C15 0.0560(13) 0.0304(9) 0.0549(12) -0.0044(9) 0.0132(11) 0.0037(9)
O5 0.0513(8) 0.0370(7) 0.0266(6) 0.0028(6) -0.0104(6) -0.0042(5)
C16 0.0469(12) 0.0581(13) 0.0293(9) -0.0087(10) -0.0104(9) 0.0065(9)
O6 0.1008(16) 0.0624(11) 0.0669(11) -0.0045(11) -0.0511(12) 0.0164(9)
C17 0.0801(19) 0.0841(18) 0.0445(12) -0.0086(16) -0.0198(14) -0.0186(12)
O7 0.0412(7) 0.0274(6) 0.0316(6) 0.0034(5) 0.0126(5) -0.0009(5)
C18 0.0477(11) 0.0303(9) 0.0341(9) 0.0071(8) 0.0074(9) -0.0021(7)
O8 0.0655(10) 0.0284(6) 0.0460(8) 0.0065(7) 0.0131(8) 0.0003(6)
C19 0.0782(17) 0.0413(12) 0.0591(14) 0.0126(12) 0.0369(14) 0.0011(10)
O9 0.0268(6) 0.0367(6) 0.0387(7) 0.0021(5) -0.0064(5) 0.0006(5)
C20 0.0249(9) 0.0564(12) 0.0321(9) 0.0068(9) -0.0045(8) -0.0100(8)
O10 0.0281(7) 0.0905(13) 0.0547(10) -0.0112(7) -0.0078(7) 0.0022(9)
C21 0.0476(12) 0.0529(13) 0.0423(11) 0.0190(10) -0.0134(10) -0.0079(9)

loop_
_atom_type_symbol
_atom_type_scat_dispersion_real
_atom_type_scat_dispersion_imag
_atom_type_scat_source
'C   ' 0.0033 0.0016 International_Tables_Vol_IV_Table_2.2B
'H   ' 0.0000 0.0000 International_Tables_Vol_IV_Table_2.2B
'O   ' 0.0106 0.0060 International_Tables_Vol_IV_Table_2.2B
'S   ' 0.1246 0.1234 International_Tables_Vol_IV_Table_2.2B

loop_
_geom_angle_atom_site_label_1
_geom_angle_atom_site_label_2
_geom_angle_atom_site_label_3
_geom_angle
_geom_angle_publ_flag
C2 C1 O1 112.11(13) n
C2 C1 S1 108.09(12) n
O1 C1 S1 113.96(11) n
C2 C1 H11 108.5 no
O1 C1 H11 107.4 no
S1 C1 H11 106.4 no
C1 C2 C3 110.61(14) n
C1 C2 O3 106.83(13) n
C3 C2 O3 108.29(13) n
C1 C2 H21 110.4 no
C3 C2 H21 111.1 no
O3 C2 H21 109.4 no
C2 C3 C4 110.96(14) n
C2 C3 O5 110.06(14) n
C4 C3 O5 107.35(14) n
C2 C3 H31 109.6 no
C4 C3 H31 108.9 no
O5 C3 H31 109.9 no
C3 C4 C5 108.45(13) n
C3 C4 O7 109.09(13) n
C5 C4 O7 106.10(13) n
C3 C4 H41 110.2 no
C5 C4 H41 112.4 no
O7 C4 H41 110.4 no
C4 C5 C6 113.78(14) n
C4 C5 O1 110.03(13) n
C6 C5 O1 107.28(14) n
C4 C5 H51 109.3 no
C6 C5 H51 106.9 no
O1 C5 H51 109.5 no
C5 C6 O9 108.34(13) n
C5 C6 H61 110.6 no
O9 C6 H61 109.7 no
C5 C6 H62 109.5 no
O9 C6 H62 110.1 no
H61 C6 H62 108.6 no
C5 O1 C1 114.46(13) n
C1 S1 C7 100.12(8) n
S1 C7 C8 120.59(14) n
S1 C7 C12 120.12(14) n
C8 C7 C12 119.28(17) n
C7 C8 C9 120.06(18) n
C7 C8 H81 120.0 no
C9 C8 H81 119.9 no
C8 C9 C10 120.60(18) n
C8 C9 H91 119.3 no
C10 C9 H91 120.1 no
C9 C10 C11 119.57(17) n
C9 C10 O2 115.99(17) n
C11 C10 O2 124.43(18) n
C10 C11 C12 119.80(18) n
C10 C11 H111 119.7 no
C12 C11 H111 120.4 no
C11 C12 C7 120.66(17) n
C11 C12 H121 120.0 no
C7 C12 H121 119.3 no
C10 O2 C13 117.93(17) n
O2 C13 H131 106.9 no
O2 C13 H132 109.7 no
H131 C13 H132 113.0 no
O2 C13 H133 108.5 no
H131 C13 H133 108.5 no
H132 C13 H133 110.1 no
C2 O3 C14 117.36(14) n
O3 C14 O4 123.21(18) n
O3 C14 C15 111.29(17) n
O4 C14 C15 125.49(19) n
C14 C15 H152 110.1 no
C14 C15 H151 109.4 no
H152 C15 H151 108.9 no
C14 C15 H153 109.0 no
H152 C15 H153 111.7 no
H151 C15 H153 107.8 no
C3 O5 C16 117.69(15) n
O5 C16 O6 122.6(2) n
O5 C16 C17 110.9(2) n
O6 C16 C17 126.5(2) n
C16 C17 H172 108.0 no
C16 C17 H171 108.1 no
H172 C17 H171 112.4 no
C16 C17 H173 108.7 no
H172 C17 H173 108.6 no
H171 C17 H173 110.9 no
C4 O7 C18 117.88(13) n
O7 C18 O8 123.04(17) n
O7 C18 C19 110.42(16) n
O8 C18 C19 126.54(18) n
C18 C19 H192 108.6 no
C18 C19 H191 109.5 no
H192 C19 H191 110.7 no
C18 C19 H193 110.3 no
H192 C19 H193 109.9 no
H191 C19 H193 107.8 no
C6 O9 C20 114.75(14) n
O9 C20 O10 122.1(2) n
O9 C20 C21 111.87(17) n
O10 C20 C21 126.01(19) n
C20 C21 H212 109.7 no
C20 C21 H211 108.2 no
H212 C21 H211 109.9 no
C20 C21 H213 110.2 no
H212 C21 H213 108.9 no
H211 C21 H213 110.0 no

loop_
_geom_bond_atom_site_label_1
_geom_bond_atom_site_label_2
_geom_bond_distance
_geom_bond_publ_flag
C1 C2 1.521(2) n
C1 O1 1.416(2) n
C1 S1 1.8398(16) n
C1 H11 0.984 no
C2 C3 1.520(2) n
C2 O3 1.4464(18) n
C2 H21 0.988 no
C3 C4 1.511(2) n
C3 O5 1.443(2) n
C3 H31 0.990 no
C4 C5 1.525(2) n
C4 O7 1.443(2) n
C4 H41 0.972 no
C5 C6 1.509(2) n
C5 O1 1.439(2) n
C5 H51 0.995 no
C6 O9 1.443(2) n
C6 H61 0.977 no
C6 H62 0.998 no
S1 C7 1.7770(18) n
C7 C8 1.392(3) n
C7 C12 1.385(3) n
C8 C9 1.385(3) n
C8 H81 0.965 no
C9 C10 1.390(3) n
C9 H91 0.969 no
C10 C11 1.384(3) n
C10 O2 1.362(2) n
C11 C12 1.395(3) n
C11 H111 0.984 no
C12 H121 0.984 no
O2 C13 1.432(3) n
C13 H131 0.985 no
C13 H132 0.987 no
C13 H133 0.994 no
O3 C14 1.349(2) n
C14 O4 1.200(3) n
C14 C15 1.492(3) n
C15 H152 0.975 no
C15 H151 0.970 no
C15 H153 0.978 no
O5 C16 1.337(2) n
C16 O6 1.201(3) n
C16 C17 1.496(3) n
C17 H172 0.962 no
C17 H171 0.952 no
C17 H173 0.980 no
O7 C18 1.370(2) n
C18 O8 1.197(2) n
C18 C19 1.486(3) n
C19 H192 0.961 no
C19 H191 0.973 no
C19 H193 0.983 no
O9 C20 1.350(2) n
C20 O10 1.206(3) n
C20 C21 1.490(3) n
C21 H212 0.973 no
C21 H211 0.953 no
C21 H213 0.974 no

loop_
_geom_hbond_atom_site_label_D
_geom_hbond_atom_site_label_H
_geom_hbond_atom_site_label_A
_geom_hbond_site_symmetry_A
_geom_hbond_distance_DH
_geom_hbond_distance_HA
_geom_hbond_distance_DA
_geom_hbond_angle_DHA
_geom_hbond_publ_flag
C1 H11 O10 1_655 0.98 2.40 3.248(3) 144 yes
C19 H191 O2 2_456 0.97 2.54 3.362(3) 142 yes
C21 H213 O6 4_564 0.97 2.43 3.143(3) 130 yes

loop_
_cod_related_entry_id
_cod_related_entry_database
_cod_related_entry_code
1 ChemSpider 24740319
